data_2206794
loop_
_publ_author_name
'Bai, Su-Ping'
'Zhu, Zhen-Fu'
'Yang, Li'

_publ_section_title
;
 An <i>ent</i>-abietane diterpenoid from <i>Doellingeria scaber</i>
;
_journal_coeditor_code SU6216
_journal_issue 9
_journal_name_full 'Acta Crystallographica Section E'
_journal_page_first o2853
_journal_page_last o2855
_journal_paper_doi 10.1107/S1600536805025171
_journal_volume 61
_journal_year 2005
_chemical_formula_iupac 'C20 H26 O4'
_chemical_formula_moiety 'C20 H26 O4'
_chemical_formula_sum 'C20 H26 O4'
_chemical_formula_weight 330.41
_chemical_name_systematic
;
4,4,8,11b-tetramethyl-2,3,4,4a,5,6,6a,7,10a,11,11a,11b-dodecahydro-
1H,9H-6a:7,10a:11-diepoxyphenanthro[3,2-b]furan-9-one
;
_space_group_IT_number 4
_symmetry_cell_setting monoclinic
_symmetry_space_group_name_Hall 'P 2yb'
_symmetry_space_group_name_H-M 'P 1 21 1'
_atom_sites_solution_hydrogens geom
_atom_sites_solution_primary direct
_atom_sites_solution_secondary difmap
_cell_angle_alpha 90.00
_cell_angle_beta 103.180(10)
_cell_angle_gamma 90.00
_cell_formula_units_Z 2
_cell_length_a 6.9120(10)
_cell_length_b 10.7510(10)
_cell_length_c 12.080(2)
_cell_measurement_reflns_used 27
_cell_measurement_temperature 286(2)
_cell_measurement_theta_max 14.37
_cell_measurement_theta_min 3.11
_cell_volume 874.0(2)
_computing_cell_refinement XSCANS
_computing_data_collection 'XSCANS (Siemens, 1994)'
_computing_data_reduction 'SHELXTL (Sheldrick, 1997b)'
_computing_molecular_graphics 'ORTEP-3 (Farrugia, 1997)'
_computing_publication_material SHELXTL
_computing_structure_refinement 'SHELXL97 (Sheldrick, 1997a)'
_computing_structure_solution 'SHELXS97 (Sheldrick, 1990)'
_diffrn_ambient_temperature 286(2)
_diffrn_measured_fraction_theta_full 1.000
_diffrn_measured_fraction_theta_max 1.000
_diffrn_measurement_device_type 'Siemens P4'
_diffrn_measurement_method \w
_diffrn_radiation_monochromator graphite
_diffrn_radiation_source 'normal-focus sealed tube'
_diffrn_radiation_type MoK\a
_diffrn_radiation_wavelength 0.71073
_diffrn_reflns_av_R_equivalents 0.0136
_diffrn_reflns_av_sigmaI/netI 0.0459
_diffrn_reflns_limit_h_max 9
_diffrn_reflns_limit_h_min 0
_diffrn_reflns_limit_k_max 14
_diffrn_reflns_limit_k_min 0
_diffrn_reflns_limit_l_max 15
_diffrn_reflns_limit_l_min -15
_diffrn_reflns_number 2505
_diffrn_reflns_theta_full 28.00
_diffrn_reflns_theta_max 28.00
_diffrn_reflns_theta_min 1.73
_diffrn_standards_decay_% 2.82
_diffrn_standards_interval_count 97
_diffrn_standards_number 3
_exptl_absorpt_coefficient_mu 0.086
_exptl_absorpt_correction_type none
_exptl_crystal_colour colourless
_exptl_crystal_density_diffrn 1.255
_exptl_crystal_density_method 'not measured'
_exptl_crystal_description plate
_exptl_crystal_F_000 356
_exptl_crystal_size_max 0.54
_exptl_crystal_size_mid 0.46
_exptl_crystal_size_min 0.24
_refine_diff_density_max 0.159
_refine_diff_density_min -0.121
_refine_ls_extinction_coef 0.068(5)
_refine_ls_extinction_expression Fc^*^=kFc[1+0.001xFc^2^\l^3^/sin(2\q)]^-1/4^
_refine_ls_extinction_method SHELXL97
_refine_ls_goodness_of_fit_ref 0.888
_refine_ls_hydrogen_treatment constr
_refine_ls_matrix_type full
_refine_ls_number_parameters 222
_refine_ls_number_reflns 2219
_refine_ls_number_restraints 1
_refine_ls_restrained_S_all 0.888
_refine_ls_R_factor_all 0.0610
_refine_ls_R_factor_gt 0.0397
_refine_ls_shift/su_max 0.000
_refine_ls_shift/su_mean 0.000
_refine_ls_structure_factor_coef Fsqd
_refine_ls_weighting_details 'calc w = 1/[\s^2^(Fo^2^)+(0.0466P)^2^] where P = (Fo^2^+2Fc^2^)/3'
_refine_ls_weighting_scheme calc
_refine_ls_wR_factor_gt 0.0818
_refine_ls_wR_factor_ref 0.0883
_reflns_number_gt 1496
_reflns_number_total 2219
_reflns_threshold_expression I>2\s(I)
_cod_data_source_file su6216.cif
_cod_data_source_block I
_cod_original_cell_volume 874.1(2)
_cod_original_sg_symbol_H-M 'P 21'
_cod_database_code 2206794
_cod_database_fobs_code 2206794

loop_
_symmetry_equiv_pos_as_xyz
'x, y, z'
'-x, y+1/2, -z'

loop_
_atom_site_label
_atom_site_fract_x
_atom_site_fract_y
_atom_site_fract_z
_atom_site_U_iso_or_equiv
_atom_site_adp_type
_atom_site_calc_flag
_atom_site_refinement_flags
_atom_site_occupancy
_atom_site_type_symbol
O1 0.4365(3) 0.38081(18) 0.59246(15) 0.0542(5) Uani d . 1 O
O2 0.7625(3) 0.23672(16) 0.55883(15) 0.0534(5) Uani d . 1 O
O3 0.5463(3) 0.57178(18) 0.68469(14) 0.0513(5) Uani d . 1 O
O4 0.7301(4) 0.6808(2) 0.83022(17) 0.0706(6) Uani d . 1 O
C1 0.4081(3) 0.5349(3) 0.2570(2) 0.0469(7) Uani d . 1 C
H1A 0.3207 0.4643 0.2343 0.056 Uiso calc R 1 H
H1B 0.3507 0.5861 0.3073 0.056 Uiso calc R 1 H
C2 0.4183(4) 0.6104(3) 0.1516(2) 0.0596(8) Uani d . 1 C
H2A 0.2858 0.6375 0.1138 0.072 Uiso calc R 1 H
H2B 0.4995 0.6838 0.1739 0.072 Uiso calc R 1 H
C3 0.5058(4) 0.5333(3) 0.0705(2) 0.0580(8) Uani d . 1 C
H3A 0.5107 0.5832 0.0043 0.070 Uiso calc R 1 H
H3B 0.4194 0.4629 0.0450 0.070 Uiso calc R 1 H
C4 0.7155(4) 0.4853(3) 0.1238(2) 0.0485(7) Uani d . 1 C
C5 0.7121(3) 0.4184(2) 0.23738(19) 0.0385(6) Uani d . 1 C
H5 0.6295 0.3445 0.2147 0.046 Uiso calc R 1 H
C6 0.9149(4) 0.3670(3) 0.2992(2) 0.0467(7) Uani d . 1 C
H6A 0.9783 0.3269 0.2448 0.056 Uiso calc R 1 H
H6B 0.9994 0.4349 0.3343 0.056 Uiso calc R 1 H
C7 0.8911(4) 0.2744(3) 0.3893(2) 0.0513(7) Uani d . 1 C
H7A 0.8249 0.2008 0.3525 0.062 Uiso calc R 1 H
H7B 1.0217 0.2496 0.4322 0.062 Uiso calc R 1 H
C8 0.7742(4) 0.3248(2) 0.4701(2) 0.0412(6) Uani d . 1 C
C9 0.5803(4) 0.3922(2) 0.4147(2) 0.0371(6) Uani d . 1 C
H9 0.4880 0.3288 0.3752 0.044 Uiso calc R 1 H
C10 0.6122(3) 0.4874(2) 0.32245(18) 0.0334(5) Uani d . 1 C
C11 0.4789(4) 0.4558(2) 0.4986(2) 0.0419(6) Uani d . 1 C
H11 0.3806 0.5197 0.4670 0.050 Uiso calc R 1 H
C12 0.5846(4) 0.4728(3) 0.6167(2) 0.0423(6) Uani d . 1 C
C13 0.7947(4) 0.4389(2) 0.65686(19) 0.0413(6) Uani d . 1 C
C14 0.8792(4) 0.3487(2) 0.5901(2) 0.0445(6) Uani d . 1 C
H14 1.0241 0.3394 0.6089 0.053 Uiso calc R 1 H
C15 0.8768(4) 0.5104(3) 0.74486(19) 0.0462(7) Uani d . 1 C
C16 0.7215(4) 0.5970(3) 0.7636(2) 0.0509(7) Uani d . 1 C
C17 1.0823(4) 0.5144(3) 0.8169(2) 0.0657(9) Uani d . 1 C
H17A 1.0838 0.4780 0.8896 0.079 Uiso calc R 1 H
H17B 1.1261 0.5992 0.8270 0.079 Uiso calc R 1 H
H17C 1.1695 0.4685 0.7805 0.079 Uiso calc R 1 H
C18 0.7678(6) 0.3883(4) 0.0415(2) 0.0838(12) Uani d . 1 C
H18A 0.7423 0.4226 -0.0339 0.101 Uiso calc R 1 H
H18B 0.6880 0.3153 0.0416 0.101 Uiso calc R 1 H
H18C 0.9058 0.3667 0.0654 0.101 Uiso calc R 1 H
C19 0.8633(4) 0.5916(3) 0.1337(2) 0.0660(9) Uani d . 1 C
H19A 0.9910 0.5644 0.1763 0.079 Uiso calc R 1 H
H19B 0.8187 0.6604 0.1720 0.079 Uiso calc R 1 H
H19C 0.8737 0.6171 0.0591 0.079 Uiso calc R 1 H
C20 0.7349(4) 0.5964(2) 0.3841(2) 0.0449(6) Uani d . 1 C
H20A 0.8617 0.5664 0.4253 0.054 Uiso calc R 1 H
H20B 0.6657 0.6336 0.4361 0.054 Uiso calc R 1 H
H20C 0.7540 0.6572 0.3294 0.054 Uiso calc R 1 H

loop_
_atom_site_aniso_label
_atom_site_aniso_U_11
_atom_site_aniso_U_22
_atom_site_aniso_U_33
_atom_site_aniso_U_12
_atom_site_aniso_U_13
_atom_site_aniso_U_23
O1 0.0521(11) 0.0604(13) 0.0538(11) -0.0093(10) 0.0201(9) 0.0073(10)
O2 0.0731(13) 0.0363(10) 0.0520(10) 0.0046(10) 0.0170(10) 0.0119(9)
O3 0.0559(11) 0.0561(12) 0.0438(10) 0.0110(10) 0.0151(9) -0.0008(9)
O4 0.0987(16) 0.0635(13) 0.0486(11) 0.0055(13) 0.0148(11) -0.0095(11)
C1 0.0322(13) 0.0585(17) 0.0493(15) 0.0053(12) 0.0078(11) 0.0102(13)
C2 0.0370(14) 0.079(2) 0.0605(17) 0.0075(16) 0.0068(13) 0.0243(17)
C3 0.0468(15) 0.083(2) 0.0416(15) -0.0040(15) 0.0047(12) 0.0162(16)
C4 0.0444(15) 0.0630(19) 0.0386(13) 0.0047(14) 0.0106(11) 0.0075(13)
C5 0.0350(12) 0.0402(15) 0.0402(12) -0.0017(11) 0.0082(10) -0.0019(11)
C6 0.0428(15) 0.0531(18) 0.0458(14) 0.0110(13) 0.0134(11) 0.0033(14)
C7 0.0603(17) 0.0451(16) 0.0488(15) 0.0174(15) 0.0130(14) 0.0029(13)
C8 0.0504(15) 0.0321(13) 0.0425(13) 0.0062(12) 0.0137(12) 0.0067(11)
C9 0.0357(13) 0.0340(13) 0.0399(12) -0.0040(11) 0.0052(10) 0.0003(11)
C10 0.0281(11) 0.0335(13) 0.0370(12) -0.0015(10) 0.0038(9) 0.0027(10)
C11 0.0366(13) 0.0460(15) 0.0436(12) -0.0032(12) 0.0105(10) 0.0074(13)
C12 0.0431(14) 0.0459(16) 0.0401(13) 0.0004(13) 0.0142(11) 0.0034(12)
C13 0.0476(14) 0.0412(15) 0.0348(12) 0.0029(13) 0.0085(11) 0.0120(12)
C14 0.0471(15) 0.0422(15) 0.0430(14) 0.0069(13) 0.0078(11) 0.0083(13)
C15 0.0558(16) 0.0482(16) 0.0340(13) 0.0018(14) 0.0088(12) 0.0093(12)
C16 0.0690(18) 0.0494(16) 0.0351(13) 0.0029(16) 0.0136(13) 0.0078(14)
C17 0.0622(18) 0.081(2) 0.0470(15) -0.0021(18) -0.0026(14) 0.0083(17)
C18 0.109(3) 0.103(3) 0.0466(16) 0.020(3) 0.0314(18) 0.007(2)
C19 0.0404(15) 0.092(2) 0.0663(18) -0.0041(17) 0.0142(13) 0.0320(19)
C20 0.0476(14) 0.0370(14) 0.0491(14) -0.0070(13) 0.0091(11) -0.0044(13)

loop_
_atom_type_symbol
_atom_type_description
_atom_type_scat_dispersion_real
_atom_type_scat_dispersion_imag
_atom_type_scat_source
C C 0.0033 0.0000 'International Tables Vol C Tables 4.2.6.8 and 6.1.1.4'
H H 0.0000 0.0000 'International Tables Vol C Tables 4.2.6.8 and 6.1.1.4'
O O 0.0106 0.0000 'International Tables Vol C Tables 4.2.6.8 and 6.1.1.4'

loop_
_geom_angle_atom_site_label_1
_geom_angle_atom_site_label_2
_geom_angle_atom_site_label_3
_geom_angle
C12 O1 C11 60.81(15)
C8 O2 C14 61.81(15)
C16 O3 C12 107.4(2)
C2 C1 C10 113.2(2)
C2 C1 H1A 108.9
C10 C1 H1A 108.9
C2 C1 H1B 108.9
C10 C1 H1B 108.9
H1A C1 H1B 107.8
C3 C2 C1 110.5(3)
C3 C2 H2A 109.5
C1 C2 H2A 109.5
C3 C2 H2B 109.5
C1 C2 H2B 109.5
H2A C2 H2B 108.1
C2 C3 C4 113.1(2)
C2 C3 H3A 109.0
C4 C3 H3A 109.0
C2 C3 H3B 109.0
C4 C3 H3B 109.0
H3A C3 H3B 107.8
C19 C4 C3 109.5(2)
C19 C4 C18 107.9(2)
C3 C4 C18 107.2(2)
C19 C4 C5 115.0(2)
C3 C4 C5 108.9(2)
C18 C4 C5 108.0(2)
C6 C5 C10 110.20(18)
C6 C5 C4 113.6(2)
C10 C5 C4 117.5(2)
C6 C5 H5 104.7
C10 C5 H5 104.7
C4 C5 H5 104.7
C7 C6 C5 110.5(2)
C7 C6 H6A 109.5
C5 C6 H6A 109.5
C7 C6 H6B 109.5
C5 C6 H6B 109.5
H6A C6 H6B 108.1
C8 C7 C6 113.1(2)
C8 C7 H7A 108.9
C6 C7 H7A 108.9
C8 C7 H7B 108.9
C6 C7 H7B 108.9
H7A C7 H7B 107.8
O2 C8 C14 59.24(15)
O2 C8 C7 112.0(2)
C14 C8 C7 118.7(2)
O2 C8 C9 116.2(2)
C14 C8 C9 121.8(2)
C7 C8 C9 115.6(2)
C11 C9 C8 114.28(19)
C11 C9 C10 109.96(19)
C8 C9 C10 111.59(19)
C11 C9 H9 106.9
C8 C9 H9 106.9
C10 C9 H9 106.9
C20 C10 C1 109.7(2)
C20 C10 C5 113.99(19)
C1 C10 C5 108.22(18)
C20 C10 C9 107.79(18)
C1 C10 C9 108.71(18)
C5 C10 C9 108.34(19)
C12 C11 O1 57.24(15)
C12 C11 C9 120.3(2)
O1 C11 C9 118.0(2)
C12 C11 H11 116.2
O1 C11 H11 116.2
C9 C11 H11 116.2
O1 C12 O3 115.43(19)
O1 C12 C11 61.94(16)
O3 C12 C11 123.2(2)
O1 C12 C13 120.8(2)
O3 C12 C13 107.4(2)
C11 C12 C13 121.9(2)
C15 C13 C14 132.2(3)
C15 C13 C12 109.3(2)
C14 C13 C12 118.1(2)
O2 C14 C13 115.1(2)
O2 C14 C8 58.95(15)
C13 C14 C8 118.9(2)
O2 C14 H14 117.0
C13 C14 H14 117.0
C8 C14 H14 117.0
C13 C15 C16 107.1(2)
C13 C15 C17 131.3(3)
C16 C15 C17 121.5(3)
O4 C16 O3 120.6(3)
O4 C16 C15 130.5(3)
O3 C16 C15 108.8(2)
C15 C17 H17A 109.5
C15 C17 H17B 109.5
H17A C17 H17B 109.5
C15 C17 H17C 109.5
H17A C17 H17C 109.5
H17B C17 H17C 109.5
C4 C18 H18A 109.5
C4 C18 H18B 109.5
H18A C18 H18B 109.5
C4 C18 H18C 109.5
H18A C18 H18C 109.5
H18B C18 H18C 109.5
C4 C19 H19A 109.5
C4 C19 H19B 109.5
H19A C19 H19B 109.5
C4 C19 H19C 109.5
H19A C19 H19C 109.5
H19B C19 H19C 109.5
C10 C20 H20A 109.5
C10 C20 H20B 109.5
H20A C20 H20B 109.5
C10 C20 H20C 109.5
H20A C20 H20C 109.5
H20B C20 H20C 109.5

loop_
_geom_bond_atom_site_label_1
_geom_bond_atom_site_label_2
_geom_bond_distance
O1 C12 1.405(3)
O1 C11 1.475(3)
O2 C8 1.446(3)
O2 C14 1.450(3)
O3 C16 1.386(3)
O3 C12 1.406(3)
O4 C16 1.200(3)
C1 C2 1.526(3)
C1 C10 1.539(3)
C1 H1A 0.9700
C1 H1B 0.9700
C2 C3 1.511(4)
C2 H2A 0.9700
C2 H2B 0.9700
C3 C4 1.535(4)
C3 H3A 0.9700
C3 H3B 0.9700
C4 C19 1.519(4)
C4 C18 1.539(4)
C4 C5 1.554(3)
C5 C6 1.533(3)
C5 C10 1.552(3)
C5 H5 0.9800
C6 C7 1.512(3)
C6 H6A 0.9700
C6 H6B 0.9700
C7 C8 1.503(3)
C7 H7A 0.9700
C7 H7B 0.9700
C8 C14 1.487(3)
C8 C9 1.537(3)
C9 C11 1.520(4)
C9 C10 1.566(3)
C9 H9 0.9800
C10 C20 1.535(3)
C11 C12 1.459(3)
C11 H11 0.9800
C12 C13 1.469(3)
C13 C15 1.330(3)
C13 C14 1.466(3)
C14 H14 0.9800
C15 C16 1.477(4)
C15 C17 1.487(4)
C17 H17A 0.9600
C17 H17B 0.9600
C17 H17C 0.9600
C18 H18A 0.9600
C18 H18B 0.9600
C18 H18C 0.9600
C19 H19A 0.9600
C19 H19B 0.9600
C19 H19C 0.9600
C20 H20A 0.9600
C20 H20B 0.9600
C20 H20C 0.9600

loop_
_geom_hbond_atom_site_label_D
_geom_hbond_atom_site_label_H
_geom_hbond_atom_site_label_A
_geom_hbond_site_symmetry_A
_geom_hbond_distance_DH
_geom_hbond_distance_HA
_geom_hbond_distance_DA
_geom_hbond_angle_DHA
_geom_hbond_publ_flag
C1 H1B O2 2_656 0.97 2.54 3.499(3) 173 yes
C11 H11 O2 2_656 0.98 2.53 3.444(3) 156 yes

loop_
_geom_torsion_atom_site_label_1
_geom_torsion_atom_site_label_2
_geom_torsion_atom_site_label_3
_geom_torsion_atom_site_label_4
_geom_torsion
C10 C1 C2 C3 59.0(3)
C1 C2 C3 C4 -58.7(3)
C2 C3 C4 C19 -74.4(3)
C2 C3 C4 C18 168.8(3)
C2 C3 C4 C5 52.2(3)
C19 C4 C5 C6 -56.3(3)
C3 C4 C5 C6 -179.6(2)
C18 C4 C5 C6 64.4(3)
C19 C4 C5 C10 74.5(3)
C3 C4 C5 C10 -48.8(3)
C18 C4 C5 C10 -164.9(2)
C10 C5 C6 C7 61.4(3)
C4 C5 C6 C7 -164.3(2)
C5 C6 C7 C8 -53.0(3)
C14 O2 C8 C7 111.2(2)
C14 O2 C8 C9 -113.0(2)
C6 C7 C8 O2 -177.0(2)
C6 C7 C8 C14 -111.1(3)
C6 C7 C8 C9 46.9(3)
O2 C8 C9 C11 53.0(3)
C14 C8 C9 C11 -15.6(3)
C7 C8 C9 C11 -172.8(2)
O2 C8 C9 C10 178.49(19)
C14 C8 C9 C10 110.0(2)
C7 C8 C9 C10 -47.2(3)
C2 C1 C10 C20 72.6(3)
C2 C1 C10 C5 -52.3(3)
C2 C1 C10 C9 -169.8(2)
C6 C5 C10 C20 58.8(3)
C4 C5 C10 C20 -73.5(3)
C6 C5 C10 C1 -178.9(2)
C4 C5 C10 C1 48.8(3)
C6 C5 C10 C9 -61.2(2)
C4 C5 C10 C9 166.51(19)
C11 C9 C10 C20 57.3(2)
C8 C9 C10 C20 -70.6(2)
C11 C9 C10 C1 -61.5(2)
C8 C9 C10 C1 170.6(2)
C11 C9 C10 C5 -178.91(18)
C8 C9 C10 C5 53.2(2)
C12 O1 C11 C9 109.7(2)
C8 C9 C11 C12 13.0(3)
C10 C9 C11 C12 -113.4(2)
C8 C9 C11 O1 -53.4(3)
C10 C9 C11 O1 -179.83(18)
C11 O1 C12 O3 115.7(2)
C11 O1 C12 C13 -112.3(3)
C16 O3 C12 O1 137.3(2)
C16 O3 C12 C11 -150.9(2)
C16 O3 C12 C13 -0.7(2)
C9 C11 C12 O1 -105.7(2)
O1 C11 C12 O3 -103.5(2)
C9 C11 C12 O3 150.8(2)
O1 C11 C12 C13 110.6(3)
C9 C11 C12 C13 4.9(4)
O1 C12 C13 C15 -133.9(2)
O3 C12 C13 C15 1.4(3)
C11 C12 C13 C15 151.9(2)
O1 C12 C13 C14 52.7(3)
O3 C12 C13 C14 -171.98(19)
C11 C12 C13 C14 -21.4(4)
C8 O2 C14 C13 109.9(2)
C15 C13 C14 O2 140.0(3)
C12 C13 C14 O2 -48.5(3)
C15 C13 C14 C8 -153.1(3)
C12 C13 C14 C8 18.4(3)
C7 C8 C14 O2 -99.9(2)
C9 C8 C14 O2 103.6(2)
O2 C8 C14 C13 -103.5(2)
C7 C8 C14 C13 156.6(2)
C9 C8 C14 C13 0.1(3)
C14 C13 C15 C16 170.7(2)
C12 C13 C15 C16 -1.4(3)
C14 C13 C15 C17 -8.4(5)
C12 C13 C15 C17 179.5(3)
C12 O3 C16 O4 177.8(2)
C12 O3 C16 C15 -0.1(2)
C13 C15 C16 O4 -176.7(3)
C17 C15 C16 O4 2.5(4)
C13 C15 C16 O3 0.9(3)
C17 C15 C16 O3 -179.9(2)

loop_
_cod_related_entry_id
_cod_related_entry_database
_cod_related_entry_code
1 ChemSpider 142241
